data_7034611
loop_
_publ_author_name
'Kalinowska-Lis, Urszula'
'Felczak, Aleksandra'
'Ch\;eci\'nska, Lilianna'
'Zawadzka, Katarzyna'
'Patyna, Emilia'
'Lisowska, Katarzyna'
'Ochocki, Justyn'

_publ_section_title
;
 Synthesis, characterization and antimicrobial activity of water-soluble
 silver(i) complexes of metronidazole drug and selected counter-ions.
;
_journal_issue 17
_journal_name_full 'Dalton transactions (Cambridge, England : 2003)'
_journal_page_first 8178
_journal_page_last 8189
_journal_paper_doi 10.1039/c5dt00403a
_journal_volume 44
_journal_year 2015
_chemical_formula_moiety 'C12 H18 Ag N7 O9'
_chemical_formula_sum 'C12 H18 Ag N7 O9'
_chemical_formula_weight 512.20
_space_group_crystal_system triclinic
_space_group_IT_number 2
_space_group_name_Hall '-P 1'
_space_group_name_H-M_alt 'P -1'
_symmetry_space_group_name_Hall '-P 1'
_symmetry_space_group_name_H-M 'P -1'
_atom_sites_solution_hydrogens mixed
_audit_creation_method SHELXL-2013
_audit_update_record
;
2014-09-26 deposited with the CCDC.
2015-03-24 downloaded from the CCDC.
;
_cell_angle_alpha 63.716(2)
_cell_angle_beta 88.784(1)
_cell_angle_gamma 87.443(1)
_cell_formula_units_Z 2
_cell_length_a 6.6943(1)
_cell_length_b 11.6850(2)
_cell_length_c 12.9020(3)
_cell_measurement_reflns_used 19131
_cell_measurement_temperature 100(2)
_cell_measurement_theta_max 38.6420
_cell_measurement_theta_min 3.0300
_cell_volume 903.99(3)
_computing_cell_refinement
;
CrysAlisPro, Agilent Technologies,
Version 1.171.36.32 (release 02-08-2013 CrysAlis171 .NET)
(compiled Aug  2 2013,16:46:58)
;
_computing_data_collection
;
CrysAlisPro, Agilent Technologies,
Version 1.171.36.32 (release 02-08-2013 CrysAlis171 .NET)
(compiled Aug  2 2013,16:46:58)
;
_computing_data_reduction
;
CrysAlisPro, Agilent Technologies,
Version 1.171.36.32 (release 02-08-2013 CrysAlis171 .NET)
(compiled Aug  2 2013,16:46:58)
;
_computing_molecular_graphics
; 
C. F. Macrae, I. J. Bruno, J. A. Chisholm, P. R. Edgington, P. McCabe, E.
Pidcock, L. Rodriguez-Monge, R. Taylor, J. van de Streek and P. A. Wood
(2008). <i>J. Appl. Cryst.</i> <b>41</b>, 466--470.

Spek, A. L. (2009). <i>Acta Cryst.</i> D<b>65</b>, 148--155.
;
_computing_publication_material
;
Sheldrick, G. M. (2008). <i>Acta Cryst.</i> A<b>64</b>, 112--122.

Westrip, S. P. (2010). <i>J. Appl. Cryst.</i> <b>43</b>, 920--925.
;
_computing_structure_refinement
;  
Sheldrick, G. M. (2008). <i>Acta Cryst.</i> A<b>64</b>, 112--122.
;
_computing_structure_solution
;  
Sheldrick, G. M. (2008). <i>Acta Cryst.</i> A<b>64</b>, 112--122.
;
_diffrn_ambient_temperature 100(2)
_diffrn_detector_area_resol_mean 10.4498
_diffrn_measured_fraction_theta_full 0.992
_diffrn_measured_fraction_theta_max 0.992
_diffrn_measurement_device_type 'SuperNova, Dual, Cu at zero, Atlas'
_diffrn_measurement_method '\w scans'
_diffrn_radiation_monochromator mirror
_diffrn_radiation_source 'SuperNova (Mo) X-ray Source'
_diffrn_radiation_type MoK\a
_diffrn_radiation_wavelength 0.71073
_diffrn_reflns_av_R_equivalents 0.0138
_diffrn_reflns_av_unetI/netI 0.0102
_diffrn_reflns_Laue_measured_fraction_full 0.992
_diffrn_reflns_Laue_measured_fraction_max 0.992
_diffrn_reflns_limit_h_max 5
_diffrn_reflns_limit_h_min -8
_diffrn_reflns_limit_k_max 15
_diffrn_reflns_limit_k_min -15
_diffrn_reflns_limit_l_max 16
_diffrn_reflns_limit_l_min -17
_diffrn_reflns_number 15883
_diffrn_reflns_point_group_measured_fraction_full 0.992
_diffrn_reflns_point_group_measured_fraction_max 0.992
_diffrn_reflns_theta_full 25.242
_diffrn_reflns_theta_max 27.998
_diffrn_reflns_theta_min 3.046
_exptl_absorpt_coefficient_mu 1.181
_exptl_absorpt_correction_T_max 1.00000
_exptl_absorpt_correction_T_min 0.90848
_exptl_absorpt_correction_type multi-scan
_exptl_absorpt_process_details
;
CrysAlisPro, Agilent Technologies,
Version 1.171.36.32 (release 02-08-2013 CrysAlis171 .NET)
(compiled Aug  2 2013,16:46:58)
Empirical absorption correction using spherical harmonics,
 implemented in SCALE3 ABSPACK scaling algorithm.
;
_exptl_crystal_colour colourless
_exptl_crystal_density_diffrn 1.882
_exptl_crystal_description needle
_exptl_crystal_F_000 516
_exptl_crystal_size_max 0.23
_exptl_crystal_size_mid 0.05
_exptl_crystal_size_min 0.03
_refine_diff_density_max 0.377
_refine_diff_density_min -0.563
_refine_diff_density_rms 0.086
_refine_ls_extinction_method none
_refine_ls_goodness_of_fit_ref 1.087
_refine_ls_hydrogen_treatment mixed
_refine_ls_matrix_type full
_refine_ls_number_parameters 300
_refine_ls_number_reflns 4330
_refine_ls_number_restraints 0
_refine_ls_restrained_S_all 1.087
_refine_ls_R_factor_all 0.0170
_refine_ls_R_factor_gt 0.0168
_refine_ls_shift/su_max 0.003
_refine_ls_shift/su_mean 0.000
_refine_ls_structure_factor_coef Fsqd
_refine_ls_weighting_details 'w=1/[\s^2^(Fo^2^)+(0.0240P)^2^+0.5614P] where P=(Fo^2^+2Fc^2^)/3'
_refine_ls_weighting_scheme calc
_refine_ls_wR_factor_gt 0.0446
_refine_ls_wR_factor_ref 0.0448
_reflns_Friedel_coverage 0.000
_reflns_number_gt 4255
_reflns_number_total 4330
_reflns_threshold_expression 'I > 2\s(I)'
_cod_data_source_file c5dt00403a3.cif
_cod_data_source_block complex1
_cod_depositor_comments 'Adding full bibliography for 7034611--7034615.cif.'
_cod_database_code 7034611
_shelx_space_group_comment
;
The symmetry employed for this shelxl refinement is uniquely defined
by the following loop, which should always be used as a source of
symmetry information in preference to the above space-group names.
They are only intended as comments.
;
_shelxl_version_number 2013-4

loop_
_space_group_symop_operation_xyz
'x, y, z'
'-x, -y, -z'

loop_
_atom_site_label
_atom_site_type_symbol
_atom_site_fract_x
_atom_site_fract_y
_atom_site_fract_z
_atom_site_U_iso_or_equiv
_atom_site_adp_type
_atom_site_occupancy
_atom_site_site_symmetry_order
_atom_site_calc_flag
_atom_site_refinement_flags_posn
_atom_site_refinement_flags_adp
_atom_site_refinement_flags_occupancy
_atom_site_disorder_assembly
_atom_site_disorder_group
Ag1 Ag 0.74754(2) 0.64762(2) 0.50478(2) 0.01440(4) Uani 1 1 d . . . . .
O1 O 0.03142(16) 0.71726(10) 0.74632(9) 0.0195(2) Uani 1 1 d . . . . .
O2 O 0.31810(15) 0.33365(10) 1.01008(8) 0.01725(19) Uani 1 1 d . . . . .
O3 O 0.39915(16) 0.23208(9) 0.90801(9) 0.0194(2) Uani 1 1 d . . . . .
O4 O 1.43309(16) 0.94679(10) 0.32232(9) 0.0205(2) Uani 1 1 d . . . . .
O5 O 1.20474(16) 0.91492(11) 0.00148(9) 0.0226(2) Uani 1 1 d . . . . .
O6 O 1.12360(17) 0.71640(11) 0.06771(9) 0.0230(2) Uani 1 1 d . . . . .
N1 N 0.60790(16) 0.57545(10) 0.67189(9) 0.0119(2) Uani 1 1 d . . . . .
N2 N 0.42782(15) 0.56594(10) 0.82192(9) 0.01039(19) Uani 1 1 d . . . . .
N3 N 0.38306(16) 0.33041(10) 0.92110(9) 0.0124(2) Uani 1 1 d . . . . .
N4 N 0.89006(16) 0.76362(10) 0.34330(9) 0.0119(2) Uani 1 1 d . . . . .
N5 N 1.06815(16) 0.91654(10) 0.21057(9) 0.01145(19) Uani 1 1 d . . . . .
N6 N 1.13544(17) 0.81685(11) 0.07699(10) 0.0153(2) Uani 1 1 d . . . . .
C1 C 0.55869(19) 0.45167(12) 0.73559(11) 0.0123(2) Uani 1 1 d . . . . .
H1 H 0.5949 0.3838 0.7189 0.015 Uiso 1 1 calc R U . . .
C2 C 0.44725(19) 0.44415(12) 0.82797(11) 0.0111(2) Uani 1 1 d . . . . .
C3 C 0.52613(18) 0.64282(12) 0.72462(11) 0.0116(2) Uani 1 1 d . . . . .
C4 C 0.5444(2) 0.78224(12) 0.68236(12) 0.0168(2) Uani 1 1 d . . . . .
H4A H 0.6283 0.7977 0.7339 0.025 Uiso 1 1 calc R U . . .
H4B H 0.4143 0.8216 0.6794 0.025 Uiso 1 1 calc R U . . .
H4C H 0.6024 0.8178 0.6064 0.025 Uiso 1 1 calc R U . . .
C5 C 0.29321(19) 0.60942(12) 0.89040(11) 0.0131(2) Uani 1 1 d . . . . .
H5A H 0.3301 0.6935 0.8791 0.016 Uiso 1 1 calc R U . . .
H5B H 0.3087 0.5514 0.9718 0.016 Uiso 1 1 calc R U . . .
C6 C 0.07546(19) 0.61509(13) 0.85581(11) 0.0150(2) Uani 1 1 d . . . . .
H6A H 0.0457 0.5353 0.8545 0.018 Uiso 1 1 calc R U . . .
H6B H -0.0100 0.6243 0.9135 0.018 Uiso 1 1 calc R U . . .
C7 C 0.95124(19) 0.72320(12) 0.26347(11) 0.0126(2) Uani 1 1 d . . . . .
H7 H 0.9230 0.6454 0.2647 0.015 Uiso 1 1 calc R U . . .
C8 C 1.06122(19) 0.81599(12) 0.18108(11) 0.0124(2) Uani 1 1 d . . . . .
C9 C 0.96313(18) 0.88004(12) 0.30989(11) 0.0118(2) Uani 1 1 d . . . . .
C10 C 0.9306(2) 0.95785(13) 0.37419(12) 0.0172(3) Uani 1 1 d . . . . .
H10A H 0.8162 0.9286 0.4238 0.026 Uiso 1 1 calc R U . . .
H10B H 0.9079 1.0459 0.3204 0.026 Uiso 1 1 calc R U . . .
H10C H 1.0465 0.9494 0.4199 0.026 Uiso 1 1 calc R U . . .
C11 C 1.1977(2) 1.02705(12) 0.16134(12) 0.0156(2) Uani 1 1 d . . . . .
H11A H 1.1491 1.0914 0.1850 0.019 Uiso 1 1 calc R U . . .
H11B H 1.1930 1.0644 0.0776 0.019 Uiso 1 1 calc R U . . .
C12 C 1.4125(2) 0.98626(13) 0.20198(12) 0.0172(3) Uani 1 1 d . . . . .
H12A H 1.4561 0.9165 0.1844 0.021 Uiso 1 1 calc R U . . .
H12B H 1.4983 1.0571 0.1601 0.021 Uiso 1 1 calc R U . . .
N7 N 0.75837(15) 0.35590(10) 0.48560(9) 0.0136(2) Uani 1 1 d . . . . .
O7A O 0.8250(2) 0.46286(12) 0.43966(13) 0.0231(4) Uani 0.794(3) 1 d . . P A 1
O8A O 0.64917(19) 0.32189(13) 0.57660(11) 0.0171(3) Uani 0.794(3) 1 d . . P A 1
O9A O 0.7999(3) 0.27350(14) 0.45057(15) 0.0179(3) Uani 0.794(3) 1 d . . P A 1
O7B O 0.8679(7) 0.4282(5) 0.3894(4) 0.0143(12) Uani 0.206(3) 1 d . . P A 2
O8B O 0.6782(8) 0.4148(5) 0.5336(5) 0.0197(13) Uani 0.206(3) 1 d . . P A 2
O9B O 0.7302(10) 0.2500(5) 0.4996(6) 0.0157(11) Uani 0.206(3) 1 d . . P A 2
H1A H 0.071(3) 0.699(2) 0.699(2) 0.026(5) Uiso 1 1 d . . . . .
H4 H 1.404(3) 0.876(2) 0.3575(19) 0.030(6) Uiso 1 1 d . . . . .

loop_
_atom_site_aniso_label
_atom_site_aniso_U_11
_atom_site_aniso_U_22
_atom_site_aniso_U_33
_atom_site_aniso_U_23
_atom_site_aniso_U_13
_atom_site_aniso_U_12
Ag1 0.01239(6) 0.01646(6) 0.01081(6) -0.00284(4) 0.00447(3) -0.00266(4)
O1 0.0209(5) 0.0180(5) 0.0173(5) -0.0061(4) -0.0029(4) 0.0051(4)
O2 0.0184(5) 0.0196(5) 0.0115(4) -0.0050(4) 0.0056(3) -0.0014(4)
O3 0.0270(5) 0.0108(4) 0.0191(5) -0.0056(4) 0.0039(4) -0.0021(4)
O4 0.0231(5) 0.0156(5) 0.0212(5) -0.0063(4) -0.0043(4) -0.0032(4)
O5 0.0224(5) 0.0263(5) 0.0129(5) -0.0029(4) 0.0055(4) -0.0036(4)
O6 0.0287(6) 0.0265(5) 0.0199(5) -0.0158(4) 0.0004(4) -0.0007(4)
N1 0.0117(5) 0.0117(5) 0.0111(5) -0.0040(4) 0.0022(4) -0.0004(4)
N2 0.0102(5) 0.0112(5) 0.0112(5) -0.0062(4) 0.0010(4) -0.0002(4)
N3 0.0107(5) 0.0128(5) 0.0119(5) -0.0038(4) 0.0003(4) -0.0002(4)
N4 0.0119(5) 0.0107(5) 0.0111(5) -0.0030(4) 0.0018(4) -0.0021(4)
N5 0.0118(5) 0.0090(5) 0.0108(5) -0.0018(4) 0.0009(4) -0.0019(4)
N6 0.0127(5) 0.0208(5) 0.0113(5) -0.0062(4) -0.0009(4) 0.0009(4)
C1 0.0143(6) 0.0111(5) 0.0110(5) -0.0046(4) 0.0010(4) 0.0007(4)
C2 0.0129(5) 0.0095(5) 0.0105(5) -0.0041(4) 0.0002(4) 0.0003(4)
C3 0.0095(5) 0.0126(6) 0.0124(5) -0.0053(5) 0.0000(4) -0.0005(4)
C4 0.0176(6) 0.0120(6) 0.0209(6) -0.0074(5) 0.0034(5) -0.0030(5)
C5 0.0138(6) 0.0154(6) 0.0123(5) -0.0083(5) 0.0019(4) 0.0013(4)
C6 0.0130(6) 0.0164(6) 0.0148(6) -0.0064(5) 0.0029(4) 0.0009(5)
C7 0.0130(5) 0.0115(5) 0.0123(5) -0.0043(5) -0.0006(4) -0.0017(4)
C8 0.0132(5) 0.0127(6) 0.0111(5) -0.0051(5) -0.0003(4) -0.0009(4)
C9 0.0110(5) 0.0105(5) 0.0119(5) -0.0030(4) 0.0003(4) -0.0002(4)
C10 0.0197(6) 0.0137(6) 0.0196(6) -0.0089(5) 0.0031(5) -0.0003(5)
C11 0.0166(6) 0.0102(5) 0.0152(6) -0.0009(5) 0.0025(5) -0.0056(5)
C12 0.0139(6) 0.0172(6) 0.0209(7) -0.0084(5) 0.0037(5) -0.0052(5)
N7 0.0118(5) 0.0145(5) 0.0153(5) -0.0074(4) -0.0016(4) 0.0006(4)
O7A 0.0253(7) 0.0117(6) 0.0274(8) -0.0039(6) 0.0032(6) -0.0051(5)
O8A 0.0177(6) 0.0209(8) 0.0131(6) -0.0079(5) 0.0027(4) -0.0012(5)
O9A 0.0236(7) 0.0168(7) 0.0159(7) -0.0100(6) 0.0002(6) 0.0018(6)
O7B 0.014(2) 0.015(2) 0.010(2) -0.0026(18) 0.0048(16) -0.0033(17)
O8B 0.021(2) 0.025(3) 0.021(3) -0.018(2) 0.0025(19) 0.002(2)
O9B 0.021(3) 0.008(2) 0.015(3) -0.003(2) -0.002(2) -0.0007(19)

loop_
_atom_type_symbol
_atom_type_description
_atom_type_scat_dispersion_real
_atom_type_scat_dispersion_imag
_atom_type_scat_source
C C 0.0033 0.0016 'International Tables Vol C Tables 4.2.6.8 and 6.1.1.4'
H H 0.0000 0.0000 'International Tables Vol C Tables 4.2.6.8 and 6.1.1.4'
N N 0.0061 0.0033 'International Tables Vol C Tables 4.2.6.8 and 6.1.1.4'
O O 0.0106 0.0060 'International Tables Vol C Tables 4.2.6.8 and 6.1.1.4'
Ag Ag -0.8971 1.1015 'International Tables Vol C Tables 4.2.6.8 and 6.1.1.4'

loop_
_geom_angle_atom_site_label_1
_geom_angle_atom_site_label_2
_geom_angle_atom_site_label_3
_geom_angle
N1 Ag1 N4 165.30(4)
C6 O1 H1A 109.3(16)
C12 O4 H4 110.8(16)
C3 N1 C1 107.15(10)
C3 N1 Ag1 127.68(9)
C1 N1 Ag1 124.44(8)
C3 N2 C2 105.63(10)
C3 N2 C5 125.56(11)
C2 N2 C5 127.55(11)
O3 N3 O2 123.69(11)
O3 N3 C2 116.72(11)
O2 N3 C2 119.58(11)
C9 N4 C7 106.81(11)
C9 N4 Ag1 127.34(9)
C7 N4 Ag1 125.11(9)
C9 N5 C8 105.67(10)
C9 N5 C11 125.14(11)
C8 N5 C11 127.89(11)
O5 N6 O6 123.78(12)
O5 N6 C8 119.75(12)
O6 N6 C8 116.47(11)
N1 C1 C2 108.37(11)
N1 C1 H1 125.8
C2 C1 H1 125.8
C1 C2 N2 107.94(11)
C1 C2 N3 126.04(11)
N2 C2 N3 125.63(11)
N1 C3 N2 110.90(11)
N1 C3 C4 124.21(12)
N2 C3 C4 124.89(11)
C3 C4 H4A 109.5
C3 C4 H4B 109.5
H4A C4 H4B 109.5
C3 C4 H4C 109.5
H4A C4 H4C 109.5
H4B C4 H4C 109.5
N2 C5 C6 111.52(10)
N2 C5 H5A 109.3
C6 C5 H5A 109.3
N2 C5 H5B 109.3
C6 C5 H5B 109.3
H5A C5 H5B 108.0
O1 C6 C5 112.65(11)
O1 C6 H6A 109.1
C5 C6 H6A 109.1
O1 C6 H6B 109.1
C5 C6 H6B 109.1
H6A C6 H6B 107.8
N4 C7 C8 108.57(11)
N4 C7 H7 125.7
C8 C7 H7 125.7
C7 C8 N5 107.77(11)
C7 C8 N6 126.32(12)
N5 C8 N6 125.53(11)
N4 C9 N5 111.17(11)
N4 C9 C10 124.00(12)
N5 C9 C10 124.83(11)
C9 C10 H10A 109.5
C9 C10 H10B 109.5
H10A C10 H10B 109.5
C9 C10 H10C 109.5
H10A C10 H10C 109.5
H10B C10 H10C 109.5
N5 C11 C12 110.52(10)
N5 C11 H11A 109.5
C12 C11 H11A 109.5
N5 C11 H11B 109.5
C12 C11 H11B 109.5
H11A C11 H11B 108.1
O4 C12 C11 112.13(11)
O4 C12 H12A 109.2
C11 C12 H12A 109.2
O4 C12 H12B 109.2
C11 C12 H12B 109.2
H12A C12 H12B 107.9
O9B N7 O8B 128.6(5)
O7A N7 O9A 122.45(15)
O7A N7 O8A 120.35(13)
O9A N7 O8A 117.12(14)
O9B N7 O7B 115.3(4)
O8B N7 O7B 114.9(4)

loop_
_geom_bond_atom_site_label_1
_geom_bond_atom_site_label_2
_geom_bond_distance
Ag1 N1 2.1467(11)
Ag1 N4 2.1490(11)
O1 C6 1.4144(16)
O1 H1A 0.77(2)
O2 N3 1.2346(15)
O3 N3 1.2330(15)
O4 C12 1.4183(17)
O4 H4 0.78(2)
O5 N6 1.2317(16)
O6 N6 1.2375(16)
N1 C3 1.3424(16)
N1 C1 1.3617(16)
N2 C3 1.3546(16)
N2 C2 1.3906(15)
N2 C5 1.4743(15)
N3 C2 1.4175(16)
N4 C9 1.3442(16)
N4 C7 1.3591(16)
N5 C9 1.3501(16)
N5 C8 1.3888(16)
N5 C11 1.4741(15)
N6 C8 1.4181(16)
C1 C2 1.3638(17)
C1 H1 0.9300
C3 C4 1.4814(17)
C4 H4A 0.9600
C4 H4B 0.9600
C4 H4C 0.9600
C5 C6 1.5235(18)
C5 H5A 0.9700
C5 H5B 0.9700
C6 H6A 0.9700
C6 H6B 0.9700
C7 C8 1.3656(17)
C7 H7 0.9300
C9 C10 1.4848(17)
C10 H10A 0.9600
C10 H10B 0.9600
C10 H10C 0.9600
C11 C12 1.5232(19)
C11 H11A 0.9700
C11 H11B 0.9700
C12 H12A 0.9700
C12 H12B 0.9700
N7 O9B 1.192(5)
N7 O8B 1.215(5)
N7 O7A 1.2227(17)
N7 O9A 1.2509(17)
N7 O8A 1.2834(16)
N7 O7B 1.371(5)

loop_
_geom_hbond_atom_site_label_D
_geom_hbond_atom_site_label_H
_geom_hbond_atom_site_label_A
_geom_hbond_distance_DH
_geom_hbond_distance_HA
_geom_hbond_distance_DA
_geom_hbond_angle_DHA
_geom_hbond_site_symmetry_A
O1 H1A O9A 0.77(2) 1.99(2) 2.718(2) 157(2) 2_666
O1 H1A O7B 0.77(2) 2.26(2) 2.982(5) 157(2) 2_666
O4 H4 O8A 0.78(2) 2.12(2) 2.8911(17) 168(2) 2_766
O4 H4 O9B 0.78(2) 2.01(2) 2.683(7) 145(2) 2_766

loop_
_geom_torsion_atom_site_label_1
_geom_torsion_atom_site_label_2
_geom_torsion_atom_site_label_3
_geom_torsion_atom_site_label_4
_geom_torsion
C3 N1 C1 C2 -0.37(14)
Ag1 N1 C1 C2 -171.18(8)
N1 C1 C2 N2 -0.37(14)
N1 C1 C2 N3 -173.41(11)
C3 N2 C2 C1 0.95(14)
C5 N2 C2 C1 168.59(11)
C3 N2 C2 N3 174.03(12)
C5 N2 C2 N3 -18.3(2)
O3 N3 C2 C1 -13.33(19)
O2 N3 C2 C1 165.59(12)
O3 N3 C2 N2 174.83(12)
O2 N3 C2 N2 -6.26(19)
C1 N1 C3 N2 1.01(14)
Ag1 N1 C3 N2 171.43(8)
C1 N1 C3 C4 -179.85(12)
Ag1 N1 C3 C4 -9.43(18)
C2 N2 C3 N1 -1.22(14)
C5 N2 C3 N1 -169.17(11)
C2 N2 C3 C4 179.65(12)
C5 N2 C3 C4 11.69(19)
C3 N2 C5 C6 95.05(14)
C2 N2 C5 C6 -70.27(16)
N2 C5 C6 O1 -71.96(14)
C9 N4 C7 C8 -0.26(14)
Ag1 N4 C7 C8 -170.96(8)
N4 C7 C8 N5 -0.06(14)
N4 C7 C8 N6 -173.29(12)
C9 N5 C8 C7 0.36(14)
C11 N5 C8 C7 167.75(12)
C9 N5 C8 N6 173.65(12)
C11 N5 C8 N6 -19.0(2)
O5 N6 C8 C7 168.39(13)
O6 N6 C8 C7 -10.82(19)
O5 N6 C8 N5 -3.67(19)
O6 N6 C8 N5 177.12(12)
C7 N4 C9 N5 0.50(14)
Ag1 N4 C9 N5 170.93(8)
C7 N4 C9 C10 -179.84(12)
Ag1 N4 C9 C10 -9.41(18)
C8 N5 C9 N4 -0.53(14)
C11 N5 C9 N4 -168.37(11)
C8 N5 C9 C10 179.81(12)
C11 N5 C9 C10 12.0(2)
C9 N5 C11 C12 92.61(15)
C8 N5 C11 C12 -72.50(16)
N5 C11 C12 O4 -67.16(14)
